data_7107486
loop_
_publ_author_name
'Marie Fustier-Boutignon'
'Hadrien Heuclin'
'Xavier Frederic Le Goff'
'Nicolas Mezailles'

_publ_section_title
;
 Transmetalation of Nucleophilic Carbene Fragment: from Early to Late
 Transition Metals
;
_journal_name_full Chem.Commun.
_journal_page_first 3306
_journal_page_last 3308
_journal_paper_doi 10.1039/c2cc17934b
_journal_volume 48
_journal_year 2012
_chemical_formula_moiety 'C50 H40 Fe2 P4 S4, 2 (C4 H8 O)'
_chemical_formula_sum 'C58 H56 Fe2 O2 P4 S4'
_chemical_formula_weight 1148.85
_chemical_name_systematic
;
?
;
_space_group_IT_number 114
_symmetry_cell_setting tetragonal
_symmetry_space_group_name_Hall 'P -4 2n'
_symmetry_space_group_name_H-M 'P -4 21 c'
_atom_sites_solution_hydrogens geom
_atom_sites_solution_primary direct
_atom_sites_solution_secondary difmap
_audit_creation_method SHELXL-97
_cell_angle_alpha 90.00
_cell_angle_beta 90.00
_cell_angle_gamma 90.00
_cell_formula_units_Z 4
_cell_length_a 16.980(1)
_cell_length_b 16.980(1)
_cell_length_c 19.740(1)
_cell_measurement_reflns_used 4518
_cell_measurement_temperature 150.0(1)
_cell_measurement_theta_max 30.034
_cell_measurement_theta_min 0.998
_cell_volume 5691.4(6)
_computing_cell_refinement 'DENZO (Otwinowski & Minor, 1997) & COLLECT'
_computing_data_collection 'COLLECT (Hooft, R.W.W., 1998)'
_computing_data_reduction 'DENZO & COLLECT'
_computing_molecular_graphics 'PLATON (Spek, 2009)'
_computing_publication_material 'PLATON (Spek, 2009)'
_computing_structure_refinement 'SHELXL-97 (Sheldrick, 1997)'
_computing_structure_solution 'SIR97 (Altomare et al., 1999)'
_diffrn_ambient_temperature 150.0(1)
_diffrn_measured_fraction_theta_full 0.995
_diffrn_measured_fraction_theta_max 0.995
_diffrn_measurement_device_type KappaCCD
_diffrn_measurement_method 'phi and omega scans'
_diffrn_radiation_monochromator graphite
_diffrn_radiation_source 'fine-focus sealed tube'
_diffrn_radiation_type MoK\a
_diffrn_radiation_wavelength 0.71069
_diffrn_reflns_av_R_equivalents 0.0486
_diffrn_reflns_av_sigmaI/netI 0.0336
_diffrn_reflns_limit_h_max 22
_diffrn_reflns_limit_h_min -21
_diffrn_reflns_limit_k_max 22
_diffrn_reflns_limit_k_min -18
_diffrn_reflns_limit_l_max 16
_diffrn_reflns_limit_l_min -25
_diffrn_reflns_number 35123
_diffrn_reflns_theta_full 27.48
_diffrn_reflns_theta_max 27.48
_diffrn_reflns_theta_min 2.87
_exptl_absorpt_coefficient_mu 0.809
_exptl_absorpt_correction_T_max 0.9840
_exptl_absorpt_correction_T_min 0.8549
_exptl_absorpt_correction_type multi-scan
_exptl_absorpt_process_details 'Denzo/Scalepack (Otwinowski & Minor, 1996)'
_exptl_crystal_colour red
_exptl_crystal_density_diffrn 1.341
_exptl_crystal_density_method 'not measured'
_exptl_crystal_description plate
_exptl_crystal_F_000 2384
_exptl_crystal_size_max 0.20
_exptl_crystal_size_mid 0.08
_exptl_crystal_size_min 0.02
_platon_squeeze_details
;
A highly disordered C4H8O molecule was accounted for using the
Platon SQUEEZE function.
;
_refine_diff_density_max 0.302
_refine_diff_density_min -0.266
_refine_diff_density_rms 0.060
_refine_ls_abs_structure_details 'Flack H D (1983), Acta Cryst. A39, 876-881'
_refine_ls_abs_structure_Flack 0.55(3)
_refine_ls_extinction_method none
_refine_ls_goodness_of_fit_ref 1.093
_refine_ls_hydrogen_treatment constr
_refine_ls_matrix_type full
_refine_ls_number_parameters 272
_refine_ls_number_reflns 6506
_refine_ls_number_restraints 0
_refine_ls_restrained_S_all 1.093
_refine_ls_R_factor_all 0.0533
_refine_ls_R_factor_gt 0.0466
_refine_ls_shift/su_max 0.000
_refine_ls_shift/su_mean 0.000
_refine_ls_structure_factor_coef Fsqd
_refine_ls_weighting_details 'calc w=1/[\s^2^(Fo^2^)+(0.0527P)^2^+4.5870P] where P=(Fo^2^+2Fc^2^)/3'
_refine_ls_weighting_scheme calc
_refine_ls_wR_factor_gt 0.1144
_refine_ls_wR_factor_ref 0.1184
_reflns_number_gt 5826
_reflns_number_total 6506
_reflns_threshold_expression >2sigma(I)
_cod_data_source_file c2cc17934b.txt
_cod_data_source_block mf130
_cod_original_sg_symbol_H-M 'P-421c '
_cod_database_code 7107486

loop_
_symmetry_equiv_pos_as_xyz
'x, y, z'
'y, -x, -z'
'-x, -y, z'
'-y, x, -z'
'x+1/2, -y+1/2, -z+1/2'
'-y+1/2, -x+1/2, z+1/2'
'-x+1/2, y+1/2, -z+1/2'
'y+1/2, x+1/2, z+1/2'

loop_
_atom_site_label
_atom_site_type_symbol
_atom_site_fract_x
_atom_site_fract_y
_atom_site_fract_z
_atom_site_U_iso_or_equiv
_atom_site_adp_type
_atom_site_occupancy
_atom_site_symmetry_multiplicity
_atom_site_calc_flag
_atom_site_refinement_flags
Fe1 Fe 0.5000 0.5000 0.36358(3) 0.02821(15) Uani 1 2 d S
Fe2 Fe 0.5000 0.5000 0.23347(3) 0.02875(15) Uani 1 2 d S
S1 S 0.37601(6) 0.53872(6) 0.40890(6) 0.0416(2) Uani 1 1 d .
S2 S 0.53386(6) 0.37935(6) 0.18241(6) 0.0445(3) Uani 1 1 d .
P1 P 0.34387(5) 0.45637(5) 0.33981(5) 0.02928(19) Uani 1 1 d .
P2 P 0.45298(5) 0.34741(5) 0.25354(5) 0.03012(19) Uani 1 1 d .
C1 C 0.43041(19) 0.43221(18) 0.2979(2) 0.0271(6) Uani 1 1 d .
C2 C 0.2966(2) 0.3741(2) 0.38234(18) 0.0314(7) Uani 1 1 d .
C3 C 0.3249(2) 0.3494(3) 0.4447(2) 0.0439(9) Uani 1 1 d .
H3 H 0.3652 0.3784 0.4668 0.053 Uiso 1 1 calc R
C4 C 0.2945(3) 0.2825(3) 0.4745(2) 0.0572(12) Uani 1 1 d .
H4 H 0.3142 0.2652 0.5170 0.069 Uiso 1 1 calc R
C5 C 0.2346(3) 0.2399(3) 0.4421(3) 0.0567(13) Uani 1 1 d .
H5 H 0.2137 0.1938 0.4627 0.068 Uiso 1 1 calc R
C6 C 0.2059(3) 0.2645(3) 0.3805(3) 0.0524(11) Uani 1 1 d .
H6 H 0.1650 0.2359 0.3587 0.063 Uiso 1 1 calc R
C7 C 0.2371(2) 0.3312(2) 0.3505(2) 0.0401(9) Uani 1 1 d .
H7 H 0.2178 0.3480 0.3078 0.048 Uiso 1 1 calc R
C8 C 0.2660(2) 0.4954(2) 0.2853(2) 0.0364(8) Uani 1 1 d .
C9 C 0.1924(2) 0.5124(2) 0.3125(3) 0.0461(10) Uani 1 1 d .
H9 H 0.1831 0.5049 0.3596 0.055 Uiso 1 1 calc R
C10 C 0.1321(2) 0.5404(2) 0.2708(3) 0.0584(14) Uani 1 1 d .
H10 H 0.0816 0.5516 0.2892 0.070 Uiso 1 1 calc R
C11 C 0.1464(3) 0.5515(2) 0.2034(3) 0.0571(13) Uani 1 1 d .
H11 H 0.1053 0.5697 0.1748 0.068 Uiso 1 1 calc R
C12 C 0.2184(3) 0.5368(3) 0.1770(3) 0.0589(13) Uani 1 1 d .
H12 H 0.2278 0.5466 0.1303 0.071 Uiso 1 1 calc R
C13 C 0.2791(2) 0.5076(2) 0.2175(2) 0.0430(9) Uani 1 1 d .
H13 H 0.3291 0.4962 0.1982 0.052 Uiso 1 1 calc R
C14 C 0.3682(2) 0.3032(2) 0.21222(19) 0.0332(8) Uani 1 1 d .
C15 C 0.3285(2) 0.2403(2) 0.2412(2) 0.0386(9) Uani 1 1 d .
H15 H 0.3482 0.2166 0.2813 0.046 Uiso 1 1 calc R
C16 C 0.2598(2) 0.2120(2) 0.2115(2) 0.0454(10) Uani 1 1 d .
H16 H 0.2331 0.1685 0.2312 0.054 Uiso 1 1 calc R
C17 C 0.2302(3) 0.2466(2) 0.1539(3) 0.0497(11) Uani 1 1 d .
H17 H 0.1830 0.2273 0.1343 0.060 Uiso 1 1 calc R
C18 C 0.2689(3) 0.3088(3) 0.1247(2) 0.0519(11) Uani 1 1 d .
H18 H 0.2478 0.3332 0.0854 0.062 Uiso 1 1 calc R
C19 C 0.3390(3) 0.3364(2) 0.1527(2) 0.0452(10) Uani 1 1 d .
H19 H 0.3670 0.3779 0.1312 0.054 Uiso 1 1 calc R
C20 C 0.4947(2) 0.2690(2) 0.3043(2) 0.0372(8) Uani 1 1 d .
C21 C 0.4962(2) 0.2736(2) 0.3733(2) 0.0480(10) Uani 1 1 d .
H21 H 0.4763 0.3194 0.3950 0.058 Uiso 1 1 calc R
C22 C 0.5268(3) 0.2115(3) 0.4134(3) 0.0643(14) Uani 1 1 d .
H22 H 0.5268 0.2149 0.4615 0.077 Uiso 1 1 calc R
C23 C 0.5566(3) 0.1458(3) 0.3809(4) 0.082(2) Uani 1 1 d .
H23 H 0.5767 0.1030 0.4066 0.098 Uiso 1 1 calc R
C24 C 0.5571(3) 0.1424(3) 0.3097(5) 0.082(2) Uani 1 1 d .
H24 H 0.5793 0.0980 0.2875 0.098 Uiso 1 1 calc R
C25 C 0.5256(2) 0.2028(2) 0.2718(3) 0.0578(13) Uani 1 1 d .
H25 H 0.5250 0.1995 0.2237 0.069 Uiso 1 1 calc R

loop_
_atom_site_aniso_label
_atom_site_aniso_U_11
_atom_site_aniso_U_22
_atom_site_aniso_U_33
_atom_site_aniso_U_23
_atom_site_aniso_U_13
_atom_site_aniso_U_12
Fe1 0.0281(3) 0.0245(3) 0.0321(3) 0.000 0.000 -0.0048(3)
Fe2 0.0284(3) 0.0250(3) 0.0328(3) 0.000 0.000 -0.0014(3)
S1 0.0345(4) 0.0385(5) 0.0518(6) -0.0211(4) 0.0060(4) -0.0040(4)
S2 0.0415(5) 0.0356(5) 0.0563(6) -0.0124(4) 0.0187(5) -0.0043(4)
P1 0.0257(4) 0.0245(4) 0.0376(5) -0.0057(4) 0.0022(4) -0.0015(3)
P2 0.0279(4) 0.0211(4) 0.0414(5) -0.0048(4) 0.0018(4) 0.0002(3)
C1 0.0284(16) 0.0225(15) 0.0304(15) -0.0021(13) 0.0011(13) -0.0012(10)
C2 0.0318(17) 0.0288(16) 0.0337(19) -0.0053(14) 0.0035(14) -0.0011(14)
C3 0.039(2) 0.053(2) 0.039(2) -0.0001(19) 0.0036(17) -0.0071(18)
C4 0.059(3) 0.068(3) 0.045(2) 0.014(2) 0.007(2) -0.008(2)
C5 0.058(3) 0.048(2) 0.064(3) 0.012(2) 0.016(2) -0.016(2)
C6 0.048(2) 0.048(3) 0.061(3) 0.000(2) 0.003(2) -0.018(2)
C7 0.0372(19) 0.0351(19) 0.048(2) -0.0018(17) -0.0020(17) -0.0079(15)
C8 0.0304(18) 0.0242(16) 0.055(2) -0.0056(17) -0.0058(15) 0.0048(14)
C9 0.0338(19) 0.0329(19) 0.072(3) -0.0030(19) 0.0016(19) 0.0031(15)
C10 0.0295(19) 0.033(2) 0.112(4) -0.008(2) -0.014(2) 0.0052(17)
C11 0.047(2) 0.035(2) 0.089(4) -0.006(2) -0.026(2) 0.0030(19)
C12 0.055(3) 0.047(2) 0.075(3) -0.006(2) -0.032(2) 0.006(2)
C13 0.041(2) 0.038(2) 0.051(2) -0.0030(19) -0.0100(17) 0.0023(17)
C14 0.0313(18) 0.0269(16) 0.041(2) -0.0117(14) 0.0000(15) 0.0007(14)
C15 0.0372(19) 0.0263(17) 0.052(2) -0.0034(16) -0.0086(17) -0.0007(14)
C16 0.034(2) 0.0273(18) 0.075(3) -0.0071(19) -0.0030(19) -0.0045(15)
C17 0.044(2) 0.042(2) 0.063(3) -0.022(2) -0.015(2) 0.0022(18)
C18 0.054(3) 0.053(3) 0.049(3) -0.003(2) -0.014(2) -0.003(2)
C19 0.050(2) 0.038(2) 0.047(2) -0.0055(18) 0.000(2) -0.0040(18)
C20 0.0274(17) 0.0255(17) 0.059(2) 0.0007(15) -0.0049(18) 0.0000(14)
C21 0.035(2) 0.0326(19) 0.076(3) 0.0099(19) 0.003(2) -0.0001(17)
C22 0.045(3) 0.058(3) 0.090(4) 0.034(3) -0.010(2) -0.003(2)
C23 0.047(3) 0.041(3) 0.156(7) 0.034(3) -0.018(3) 0.001(2)
C24 0.051(3) 0.029(2) 0.165(7) -0.009(3) -0.028(4) 0.011(2)
C25 0.041(2) 0.033(2) 0.100(4) -0.008(2) -0.013(2) 0.0091(16)

loop_
_atom_type_symbol
_atom_type_description
_atom_type_scat_dispersion_real
_atom_type_scat_dispersion_imag
_atom_type_scat_source
C C 0.0033 0.0016 'International Tables Vol C Tables 4.2.6.8 and 6.1.1.4'
H H 0.0000 0.0000 'International Tables Vol C Tables 4.2.6.8 and 6.1.1.4'
Fe Fe 0.3463 0.8444 'International Tables Vol C Tables 4.2.6.8 and 6.1.1.4'
O O 0.0106 0.0060 'International Tables Vol C Tables 4.2.6.8 and 6.1.1.4'
P P 0.1023 0.0942 'International Tables Vol C Tables 4.2.6.8 and 6.1.1.4'
S S 0.1246 0.1234 'International Tables Vol C Tables 4.2.6.8 and 6.1.1.4'

loop_
_geom_angle_atom_site_label_1
_geom_angle_atom_site_label_2
_geom_angle_atom_site_label_3
_geom_angle
_geom_angle_site_symmetry_1
_geom_angle_site_symmetry_3
C1 Fe1 C1 103.6(2) 3_665 .
C1 Fe1 S1 125.37(10) 3_665 .
C1 Fe1 S1 83.44(10) . .
C1 Fe1 S1 83.45(10) 3_665 3_665
C1 Fe1 S1 125.37(10) . 3_665
S1 Fe1 S1 135.85(6) . 3_665
C1 Fe1 Fe2 51.82(10) 3_665 .
C1 Fe1 Fe2 51.82(10) . .
S1 Fe1 Fe2 112.08(3) . .
S1 Fe1 Fe2 112.08(3) 3_665 .
C1 Fe1 P1 38.38(10) 3_665 3_665
C1 Fe1 P1 125.18(10) . 3_665
S1 Fe1 P1 146.06(3) . 3_665
S1 Fe1 P1 45.30(3) 3_665 3_665
Fe2 Fe1 P1 80.33(2) . 3_665
C1 Fe1 P1 125.18(10) 3_665 .
C1 Fe1 P1 38.38(10) . .
S1 Fe1 P1 45.30(3) . .
S1 Fe1 P1 146.06(3) 3_665 .
Fe2 Fe1 P1 80.33(2) . .
P1 Fe1 P1 160.65(5) 3_665 .
C1 Fe2 C1 104.78(19) 3_665 .
C1 Fe2 S2 127.13(10) 3_665 .
C1 Fe2 S2 85.35(10) . .
C1 Fe2 S2 85.34(10) 3_665 3_665
C1 Fe2 S2 127.13(10) . 3_665
S2 Fe2 S2 129.31(6) . 3_665
C1 Fe2 Fe1 52.39(10) 3_665 .
C1 Fe2 Fe1 52.39(10) . .
S2 Fe2 Fe1 115.35(3) . .
S2 Fe2 Fe1 115.35(3) 3_665 .
C1 Fe2 P2 126.86(10) 3_665 .
C1 Fe2 P2 39.08(9) . .
S2 Fe2 P2 46.39(3) . .
S2 Fe2 P2 144.44(3) 3_665 .
Fe1 Fe2 P2 81.69(2) . .
C1 Fe2 P2 39.08(9) 3_665 3_665
C1 Fe2 P2 126.86(10) . 3_665
S2 Fe2 P2 144.45(3) . 3_665
S2 Fe2 P2 46.39(3) 3_665 3_665
Fe1 Fe2 P2 81.69(2) . 3_665
P2 Fe2 P2 163.38(5) . 3_665
P1 S1 Fe1 78.16(4) . .
P2 S2 Fe2 76.82(4) . .
C1 P1 C2 114.39(16) . .
C1 P1 C8 114.62(18) . .
C2 P1 C8 103.35(17) . .
C1 P1 S1 104.83(11) . .
C2 P1 S1 109.76(12) . .
C8 P1 S1 109.93(13) . .
C1 P1 Fe1 48.64(11) . .
C2 P1 Fe1 123.08(12) . .
C8 P1 Fe1 133.57(13) . .
S1 P1 Fe1 56.54(3) . .
C1 P2 C20 114.83(18) . .
C1 P2 C14 113.32(16) . .
C20 P2 C14 104.72(17) . .
C1 P2 S2 106.06(12) . .
C20 P2 S2 108.26(14) . .
C14 P2 S2 109.56(13) . .
C1 P2 Fe2 49.44(11) . .
C20 P2 Fe2 131.43(12) . .
C14 P2 Fe2 123.83(12) . .
S2 P2 Fe2 56.79(4) . .
P2 C1 P1 128.78(17) . .
P2 C1 Fe2 91.48(16) . .
P1 C1 Fe2 129.86(18) . .
P2 C1 Fe1 130.18(19) . .
P1 C1 Fe1 92.98(16) . .
Fe2 C1 Fe1 75.79(10) . .
C3 C2 C7 119.5(4) . .
C3 C2 P1 119.4(3) . .
C7 C2 P1 120.9(3) . .
C4 C3 C2 119.9(4) . .
C4 C3 H3 120.1 . .
C2 C3 H3 120.1 . .
C3 C4 C5 120.1(4) . .
C3 C4 H4 119.9 . .
C5 C4 H4 119.9 . .
C6 C5 C4 120.2(4) . .
C6 C5 H5 119.9 . .
C4 C5 H5 119.9 . .
C5 C6 C7 119.4(4) . .
C5 C6 H6 120.3 . .
C7 C6 H6 120.3 . .
C6 C7 C2 120.9(4) . .
C6 C7 H7 119.6 . .
C2 C7 H7 119.6 . .
C13 C8 C9 119.4(4) . .
C13 C8 P1 120.8(3) . .
C9 C8 P1 119.8(3) . .
C8 C9 C10 120.1(5) . .
C8 C9 H9 120.0 . .
C10 C9 H9 120.0 . .
C11 C10 C9 119.4(4) . .
C11 C10 H10 120.3 . .
C9 C10 H10 120.3 . .
C12 C11 C10 120.7(4) . .
C12 C11 H11 119.6 . .
C10 C11 H11 119.6 . .
C11 C12 C13 120.9(5) . .
C11 C12 H12 119.6 . .
C13 C12 H12 119.6 . .
C8 C13 C12 119.5(4) . .
C8 C13 H13 120.2 . .
C12 C13 H13 120.2 . .
C15 C14 C19 119.1(4) . .
C15 C14 P2 121.3(3) . .
C19 C14 P2 119.5(3) . .
C14 C15 C16 120.1(4) . .
C14 C15 H15 120.0 . .
C16 C15 H15 120.0 . .
C17 C16 C15 120.5(4) . .
C17 C16 H16 119.8 . .
C15 C16 H16 119.8 . .
C18 C17 C16 120.1(4) . .
C18 C17 H17 119.9 . .
C16 C17 H17 119.9 . .
C17 C18 C19 120.1(4) . .
C17 C18 H18 119.9 . .
C19 C18 H18 119.9 . .
C14 C19 C18 120.1(4) . .
C14 C19 H19 120.0 . .
C18 C19 H19 120.0 . .
C21 C20 C25 119.8(4) . .
C21 C20 P2 121.2(3) . .
C25 C20 P2 119.0(3) . .
C20 C21 C22 121.5(4) . .
C20 C21 H21 119.3 . .
C22 C21 H21 119.3 . .
C23 C22 C21 118.3(6) . .
c23 C22 H22 120.8 . .
C21 C22 H22 120.8 . .
C22 C23 C24 120.0(5) . .
C22 C23 H23 120.0 . .
C24 C23 H23 120.0 . .
C25 C24 C23 120.6(5) . .
C25 C24 H24 119.7 . .
C23 C24 H24 119.7 . .
C24 C25 C20 119.7(6) . .
C24 C25 H25 120.1 . .
C20 C25 H25 120.1 . .

loop_
_geom_bond_atom_site_label_1
_geom_bond_atom_site_label_2
_geom_bond_distance
_geom_bond_site_symmetry_2
Fe1 C1 2.099(3) 3_665
Fe1 C1 2.099(3) .
Fe1 S1 2.3802(10) .
Fe1 S1 2.3802(10) 3_665
Fe1 Fe2 2.5683(8) .
Fe1 P1 2.7923(9) 3_665
Fe1 P1 2.7923(9) .
Fe2 C1 2.082(3) 3_665
Fe2 C1 2.082(3) .
Fe2 S2 2.3545(10) .
Fe2 S2 2.3545(10) 3_665
Fe2 P2 2.7400(8) .
Fe2 P2 2.7400(8) 3_665
S1 P1 2.0281(13) .
S2 P2 2.0375(14) .
P1 C1 1.736(4) .
P1 C2 1.816(4) .
P1 C8 1.829(4) .
P2 C1 1.728(3) .
P2 C20 1.811(4) .
P2 C14 1.817(4) .
C2 C3 1.387(5) .
C2 C7 1.395(5) .
C3 C4 1.379(6) .
C3 H3 0.9500 .
C4 C5 1.404(7) .
C4 H4 0.9500 .
C5 C6 1.374(7) .
C5 H5 0.9500 .
C6 C7 1.383(6) .
C6 H6 0.9500 .
C7 H7 0.9500 .
C8 C13 1.373(6) .
C8 C9 1.391(5) .
C9 C10 1.398(6) .
C9 H9 0.9500 .
C10 C11 1.366(7) .
C10 H10 0.9500 .
C11 C12 1.352(7) .
C11 H11 0.9500 .
C12 C13 1.394(6) .
C12 H12 0.9500 .
C13 H13 0.9500 .
C14 C15 1.385(5) .
C14 C19 1.394(6) .
C15 C16 1.390(5) .
C15 H15 0.9500 .
C16 C17 1.374(7) .
C16 H16 0.9500 .
C17 C18 1.370(7) .
C17 H17 0.9500 .
C18 C19 1.394(6) .
C18 H18 0.9500 .
C19 H19 0.9500 .
C20 C21 1.366(6) .
C20 C25 1.396(6) .
C21 C22 1.416(6) .
C21 H21 0.9500 .
C22 C23 1.384(8) .
C22 H22 0.9500 .
C23 C24 1.407(9) .
C23 H23 0.9500 .
C24 C25 1.378(7) .
C24 H24 0.9500 .
C25 H25 0.9500 .

loop_
_platon_squeeze_void_nr
_platon_squeeze_void_average_x
_platon_squeeze_void_average_y
_platon_squeeze_void_average_z
_platon_squeeze_void_volume
_platon_squeeze_void_count_electrons
_platon_squeeze_void_content
1 -0.004 -0.003 0.500 727 189 ' '
2 -0.080 0.500 1.000 727 189 ' '
